data_7208438
loop_
_publ_author_name
'Aragoni, M. Carla'
'Arca, Massimiliano'
'Caltagirone, Claudia'
'Castellano, Carlo'
'Demartin, Francesco'
'Garau, Alessandra'
'Isaia, Francesco'
'Lippolis, Vito'
'Montis, Riccardo'
'Pintus, Anna'

_publ_section_title
;
 Cationic and anionic 1D chains based on NH+&#x22EF;N charge-assisted
 hydrogen bonds in bipyridyl derivatives and polyiodides
;
_journal_issue 18
_journal_name_full CrystEngComm
_journal_page_first 5809
_journal_paper_doi 10.1039/c2ce25212k
_journal_volume 14
_journal_year 2012
_chemical_formula_sum 'C12 H9 Br2 I N4 S'
_chemical_formula_weight 528.01
_chemical_name_systematic
;
?
;
_space_group_IT_number 14
_symmetry_cell_setting monoclinic
_symmetry_space_group_name_Hall '-P 2ybc'
_symmetry_space_group_name_H-M 'P 1 21/c 1'
_atom_sites_solution_hydrogens geom
_atom_sites_solution_primary direct
_atom_sites_solution_secondary difmap
_audit_creation_method SHELXL-97
_cell_angle_alpha 90.00
_cell_angle_beta 93.290(10)
_cell_angle_gamma 90.00
_cell_formula_units_Z 12
_cell_length_a 13.3060(9)
_cell_length_b 24.8569(18)
_cell_length_c 14.2466(10)
_cell_measurement_reflns_used 1024
_cell_measurement_temperature 294(2)
_cell_measurement_theta_max 20.54
_cell_measurement_theta_min 3.34
_cell_volume 4704.2(6)
_computing_structure_refinement 'SHELXL-97 (Sheldrick, 1997)'
_diffrn_ambient_temperature 294(2)
_diffrn_measured_fraction_theta_full 0.997
_diffrn_measured_fraction_theta_max 0.997
_diffrn_measurement_device_type 'SMART CCD diffractometer'
_diffrn_measurement_method 'omega scan'
_diffrn_radiation_monochromator graphite
_diffrn_radiation_source 'fine-focus sealed tube'
_diffrn_radiation_type MoK\a
_diffrn_radiation_wavelength 0.71073
_diffrn_reflns_av_R_equivalents 0.0544
_diffrn_reflns_av_sigmaI/netI 0.0699
_diffrn_reflns_limit_h_max 16
_diffrn_reflns_limit_h_min -16
_diffrn_reflns_limit_k_max 30
_diffrn_reflns_limit_k_min -30
_diffrn_reflns_limit_l_max 17
_diffrn_reflns_limit_l_min -17
_diffrn_reflns_number 43707
_diffrn_reflns_theta_full 26.04
_diffrn_reflns_theta_max 26.04
_diffrn_reflns_theta_min 1.53
_exptl_absorpt_coefficient_mu 7.266
_exptl_absorpt_correction_T_max 1.000
_exptl_absorpt_correction_T_min 0.652
_exptl_absorpt_correction_type empirical
_exptl_absorpt_process_details SADABS
_exptl_crystal_colour 'dark orange'
_exptl_crystal_density_diffrn 2.237
_exptl_crystal_density_method 'not measured'
_exptl_crystal_description prism
_exptl_crystal_F_000 2976
_exptl_crystal_size_max 0.25
_exptl_crystal_size_mid 0.11
_exptl_crystal_size_min 0.10
_refine_diff_density_max 2.997
_refine_diff_density_min -0.976
_refine_diff_density_rms 0.180
_refine_ls_extinction_method none
_refine_ls_goodness_of_fit_ref 1.054
_refine_ls_hydrogen_treatment riding
_refine_ls_matrix_type full
_refine_ls_number_parameters 553
_refine_ls_number_reflns 9265
_refine_ls_number_restraints 12
_refine_ls_restrained_S_all 1.058
_refine_ls_R_factor_all 0.0886
_refine_ls_R_factor_gt 0.0507
_refine_ls_shift/su_max 0.007
_refine_ls_shift/su_mean 0.001
_refine_ls_structure_factor_coef Fsqd
_refine_ls_weighting_details 'calc w=1/[\s^2^(Fo^2^)+(0.0912P)^2^+0.0000P] where P=(Fo^2^+2Fc^2^)/3'
_refine_ls_weighting_scheme calc
_refine_ls_wR_factor_gt 0.1622
_refine_ls_wR_factor_ref 0.1710
_reflns_number_gt 5581
_reflns_number_total 9265
_reflns_threshold_expression >2sigma(I)
_cod_data_source_file c2ce25212k.txt
_cod_data_source_block HL2IBr2
_cod_original_sg_symbol_H-M P2(1)/c
_cod_database_code 7208438

loop_
_symmetry_equiv_pos_as_xyz
'x, y, z'
'-x, y+1/2, -z+1/2'
'-x, -y, -z'
'x, -y-1/2, z-1/2'

loop_
_atom_site_label
_atom_site_type_symbol
_atom_site_fract_x
_atom_site_fract_y
_atom_site_fract_z
_atom_site_U_iso_or_equiv
_atom_site_adp_type
_atom_site_occupancy
_atom_site_symmetry_multiplicity
_atom_site_calc_flag
_atom_site_refinement_flags
I1 I 0.62275(5) 0.84709(3) 0.51279(5) 0.0398(2) Uani 1 1 d .
Br1 Br 0.58957(9) 0.74050(4) 0.53986(7) 0.0438(3) Uani 1 1 d .
Br2 Br 0.65761(10) 0.95503(5) 0.48254(8) 0.0559(4) Uani 1 1 d .
I2 I 0.28551(5) 0.48829(3) 0.54838(5) 0.0419(2) Uani 1 1 d .
Br3 Br 0.36335(11) 0.39498(5) 0.48563(9) 0.0629(4) Uani 1 1 d .
Br4 Br 0.19429(10) 0.57664(5) 0.62058(10) 0.0636(4) Uani 1 1 d .
I3 I 0.18574(5) 0.67643(3) 0.13101(5) 0.0391(2) Uani 1 1 d .
Br5 Br 0.21260(10) 0.56555(5) 0.10569(10) 0.0570(3) Uani 1 1 d .
Br6 Br 0.15976(8) 0.78539(4) 0.15079(7) 0.0358(3) Uani 1 1 d .
S1A S 0.3377(3) 0.28616(17) 0.7082(3) 0.0431(16) Uani 0.520(14) 1 d P
S1A' S 0.3421(4) 0.2298(2) 0.7068(4) 0.052(2) Uani 0.414(14) 1 d P
N1A N 0.1157(6) 0.4522(3) 0.8223(6) 0.039(2) Uani 1 1 d .
HN1A H 0.0927 0.4831 0.8376 0.047 Uiso 1 1 calc R
N2A' N 0.3377(3) 0.28616(17) 0.7082(3) 0.0431(16) Uani 0.443(18) 1 d P
N2A N 0.3421(4) 0.2298(2) 0.7068(4) 0.052(2) Uani 0.549(18) 1 d P
N3A N 0.1802(6) 0.2538(3) 0.7743(6) 0.0318(19) Uani 1 1 d .
N4A N 0.1442(7) 0.0519(3) 0.8028(6) 0.039(2) Uani 1 1 d .
C1A C 0.0964(7) 0.3571(4) 0.8119(7) 0.034(2) Uani 1 1 d .
H1A H 0.0577 0.3266 0.8218 0.041 Uiso 1 1 calc R
C2A C 0.0612(8) 0.4077(4) 0.8332(7) 0.038(3) Uani 1 1 d .
H2A H -0.0027 0.4109 0.8560 0.046 Uiso 1 1 calc R
C3A C 0.2075(8) 0.4480(4) 0.7870(7) 0.041(3) Uani 1 1 d .
H3A H 0.2463 0.4787 0.7802 0.049 Uiso 1 1 calc R
C4A C 0.2445(8) 0.3985(4) 0.7608(7) 0.037(2) Uani 1 1 d .
H4A H 0.3060 0.3964 0.7332 0.044 Uiso 1 1 calc R
C5A C 0.1905(7) 0.3526(4) 0.7755(6) 0.031(2) Uani 1 1 d .
C6A C 0.2297(7) 0.2990(4) 0.7566(6) 0.032(2) Uani 1 1 d .
C7A C 0.2360(7) 0.2107(4) 0.7511(7) 0.034(2) Uani 1 1 d .
C8A C 0.2041(7) 0.1561(4) 0.7652(6) 0.030(2) Uani 1 1 d .
C9A C 0.2608(8) 0.1121(4) 0.7401(7) 0.041(3) Uani 1 1 d .
H9A H 0.3207 0.1177 0.7108 0.050 Uiso 1 1 calc R
C10A C 0.2297(8) 0.0599(4) 0.7580(7) 0.040(3) Uani 1 1 d .
H10A H 0.2674 0.0307 0.7393 0.048 Uiso 1 1 calc R
C11A C 0.0860(8) 0.0941(4) 0.8269(7) 0.038(3) Uani 1 1 d .
H11A H 0.0265 0.0877 0.8563 0.046 Uiso 1 1 calc R
C12A C 0.1143(8) 0.1462(4) 0.8083(7) 0.038(3) Uani 1 1 d .
H12A H 0.0735 0.1747 0.8243 0.045 Uiso 1 1 calc R
S1B S 0.8633(4) 0.7843(2) 0.9835(3) 0.063(2) Uani 0.600(16) 1 d P
S1B' S 0.8641(4) 0.7309(2) 0.9870(3) 0.044(2) Uani 0.377(16) 1 d P
N1B N 1.0805(6) 0.9522(3) 0.8627(6) 0.039(2) Uani 1 1 d .
HN1B H 1.1030 0.9833 0.8475 0.047 Uiso 1 1 calc R
N2B N 0.8641(4) 0.7309(2) 0.9870(3) 0.044(2) Uani 0.61(2) 1 d P
N2B' N 0.8633(4) 0.7843(2) 0.9835(3) 0.063(2) Uani 0.39(2) 1 d P
N3B N 1.0203(6) 0.7532(3) 0.9101(5) 0.0310(19) Uani 1 1 d .
N4B N 1.0510(7) 0.5509(3) 0.8759(6) 0.039(2) Uani 1 1 d .
C1B C 1.1004(7) 0.8584(4) 0.8722(7) 0.038(3) Uani 1 1 d .
H1B H 1.1388 0.8281 0.8603 0.046 Uiso 1 1 calc R
C2B C 1.1352(8) 0.9083(4) 0.8497(8) 0.043(3) Uani 1 1 d .
H2B H 1.1980 0.9115 0.8248 0.052 Uiso 1 1 calc R
C3B C 0.9893(8) 0.9481(4) 0.9002(7) 0.040(3) Uani 1 1 d .
H3B H 0.9510 0.9788 0.9086 0.049 Uiso 1 1 calc R
C4B C 0.9524(8) 0.8981(4) 0.9261(7) 0.034(2) Uani 1 1 d .
H4B H 0.8902 0.8954 0.9525 0.041 Uiso 1 1 calc R
C5B C 1.0093(7) 0.8524(4) 0.9122(6) 0.028(2) Uani 1 1 d .
C6B C 0.9706(7) 0.7989(4) 0.9348(7) 0.033(2) Uani 1 1 d .
C7B C 0.9650(8) 0.7116(4) 0.9363(7) 0.036(2) Uani 1 1 d .
C8B C 0.9966(8) 0.6559(4) 0.9172(6) 0.033(2) Uani 1 1 d .
C9B C 0.9323(8) 0.6123(4) 0.9348(6) 0.039(3) Uani 1 1 d .
H9B H 0.8705 0.6184 0.9604 0.046 Uiso 1 1 calc R
C10B C 0.9620(8) 0.5596(4) 0.9134(7) 0.038(3) Uani 1 1 d .
H10B H 0.9200 0.5308 0.9251 0.045 Uiso 1 1 calc R
C11B C 1.1125(8) 0.5921(4) 0.8589(8) 0.044(3) Uani 1 1 d .
H11B H 1.1733 0.5850 0.8323 0.052 Uiso 1 1 calc R
C12B C 1.0883(7) 0.6452(4) 0.8796(7) 0.038(3) Uani 1 1 d .
H12B H 1.1330 0.6729 0.8684 0.045 Uiso 1 1 calc R
S1C S 0.3323(4) 0.8078(2) 0.9456(5) 0.070(3) Uani 0.369(16) 1 d P
S1C' S 0.3179(3) 0.75185(18) 0.9440(3) 0.0614(18) Uani 0.640(16) 1 d P
N1C N 0.4814(6) 0.9704(3) 0.7526(6) 0.043(2) Uani 1 1 d .
HN1C H 0.4991 1.0016 0.7330 0.051 Uiso 1 1 calc R
N2C N 0.3179(3) 0.75185(18) 0.9440(3) 0.0614(18) Uani 0.37(2) 1 d P
N2C' N 0.3323(4) 0.8078(2) 0.9456(5) 0.070(3) Uani 0.64(2) 1 d P
N3C N 0.4119(6) 0.7713(3) 0.8046(6) 0.035(2) Uani 1 1 d .
N4C N 0.4437(7) 0.5683(3) 0.7871(7) 0.050(3) Uani 1 1 d .
C1C C 0.4585(8) 0.8773(4) 0.7259(8) 0.041(3) Uani 1 1 d .
H1C H 0.4640 0.8479 0.6863 0.050 Uiso 1 1 calc R
C2C C 0.4870(8) 0.9272(4) 0.6984(8) 0.045(3) Uani 1 1 d .
H2C H 0.5114 0.9311 0.6389 0.054 Uiso 1 1 calc R
C3C C 0.4469(8) 0.9642(4) 0.8398(8) 0.045(3) Uani 1 1 d .
H3C H 0.4455 0.9938 0.8795 0.054 Uiso 1 1 calc R
C4C C 0.4148(8) 0.9162(4) 0.8704(8) 0.042(3) Uani 1 1 d .
H4C H 0.3884 0.9134 0.9293 0.050 Uiso 1 1 calc R
C5C C 0.4212(7) 0.8712(4) 0.8144(8) 0.036(2) Uani 1 1 d .
C6C C 0.3907(7) 0.8174(4) 0.8485(8) 0.037(2) Uani 1 1 d .
C7C C 0.3773(7) 0.7304(4) 0.8541(8) 0.035(2) Uani 1 1 d .
C8C C 0.3937(7) 0.6743(4) 0.8290(8) 0.037(2) Uani 1 1 d .
C9C C 0.3741(7) 0.6343(4) 0.8911(8) 0.044(3) Uani 1 1 d .
H9C H 0.3443 0.6421 0.9469 0.053 Uiso 1 1 calc R
C10C C 0.4000(8) 0.5807(4) 0.8692(8) 0.049(3) Uani 1 1 d .
H10C H 0.3871 0.5533 0.9113 0.059 Uiso 1 1 calc R
C11C C 0.4571(9) 0.6090(5) 0.7255(8) 0.053(3) Uani 1 1 d .
H11C H 0.4823 0.6008 0.6677 0.063 Uiso 1 1 calc R
C12C C 0.4349(8) 0.6619(4) 0.7449(8) 0.044(3) Uani 1 1 d .
H12C H 0.4476 0.6889 0.7019 0.052 Uiso 1 1 calc R

loop_
_atom_site_aniso_label
_atom_site_aniso_U_11
_atom_site_aniso_U_22
_atom_site_aniso_U_33
_atom_site_aniso_U_23
_atom_site_aniso_U_13
_atom_site_aniso_U_12
I1 0.0404(4) 0.0442(4) 0.0349(4) -0.0060(3) 0.0023(3) 0.0060(3)
Br1 0.0542(7) 0.0410(6) 0.0358(6) 0.0026(5) -0.0002(5) -0.0051(5)
Br2 0.0789(9) 0.0392(6) 0.0510(7) -0.0047(5) 0.0150(7) 0.0029(6)
I2 0.0438(4) 0.0401(4) 0.0419(4) 0.0076(3) 0.0036(3) -0.0069(3)
Br3 0.0680(9) 0.0649(8) 0.0540(8) -0.0196(6) -0.0108(7) 0.0165(7)
Br4 0.0666(9) 0.0507(8) 0.0737(9) -0.0114(7) 0.0046(7) 0.0107(7)
I3 0.0385(4) 0.0376(4) 0.0415(4) 0.0032(3) 0.0049(3) -0.0044(3)
Br5 0.0563(8) 0.0383(7) 0.0767(9) 0.0005(6) 0.0067(7) 0.0015(6)
Br6 0.0460(6) 0.0243(5) 0.0366(6) -0.0101(4) -0.0024(5) 0.0100(4)
S1A 0.036(3) 0.045(3) 0.048(3) 0.010(2) 0.005(2) -0.013(2)
S1A' 0.048(3) 0.066(4) 0.044(3) -0.010(3) 0.006(3) 0.021(3)
N1A 0.044(6) 0.029(5) 0.043(5) 0.001(4) -0.002(4) 0.009(4)
N2A' 0.036(3) 0.045(3) 0.048(3) 0.010(2) 0.005(2) -0.013(2)
N2A 0.048(3) 0.066(4) 0.044(3) -0.010(3) 0.006(3) 0.021(3)
N3A 0.026(4) 0.036(5) 0.033(5) 0.002(4) 0.003(4) 0.003(4)
N4A 0.046(6) 0.037(5) 0.033(5) 0.005(4) -0.002(4) -0.007(4)
C1A 0.037(6) 0.028(5) 0.037(6) -0.001(4) -0.001(5) 0.000(4)
C2A 0.025(6) 0.049(7) 0.040(6) 0.005(5) -0.001(5) 0.007(5)
C3A 0.036(6) 0.045(6) 0.042(6) 0.007(5) 0.006(5) 0.003(5)
C4A 0.031(6) 0.044(6) 0.036(6) 0.007(5) 0.005(5) -0.002(5)
C5A 0.029(6) 0.040(6) 0.024(5) -0.001(4) 0.001(4) 0.001(5)
C6A 0.036(6) 0.038(6) 0.021(5) 0.005(4) 0.000(4) 0.004(5)
C7A 0.030(6) 0.039(6) 0.034(6) -0.009(5) 0.000(5) 0.005(5)
C8A 0.029(5) 0.032(5) 0.027(5) -0.003(4) -0.005(4) -0.005(4)
C9A 0.031(6) 0.056(7) 0.037(6) -0.009(5) 0.004(5) -0.003(5)
C10A 0.034(6) 0.037(6) 0.049(7) 0.003(5) 0.001(5) 0.006(5)
C11A 0.042(7) 0.030(6) 0.043(6) 0.004(5) 0.002(5) -0.004(5)
C12A 0.047(7) 0.028(5) 0.039(6) -0.009(5) 0.009(5) -0.002(5)
S1B 0.069(4) 0.066(4) 0.056(3) -0.012(2) 0.005(3) 0.025(3)
S1B' 0.034(3) 0.060(4) 0.039(3) 0.012(2) 0.004(2) -0.017(2)
N1B 0.049(6) 0.029(5) 0.037(5) 0.002(4) -0.006(4) -0.009(4)
N2B 0.034(3) 0.060(4) 0.039(3) 0.012(2) 0.004(2) -0.017(2)
N2B' 0.069(4) 0.066(4) 0.056(3) -0.012(2) 0.005(3) 0.025(3)
N3B 0.030(5) 0.030(4) 0.033(5) 0.002(4) 0.001(4) -0.002(4)
N4B 0.047(6) 0.030(5) 0.040(5) -0.002(4) -0.006(5) 0.004(4)
C1B 0.032(6) 0.037(6) 0.046(7) -0.003(5) 0.003(5) 0.009(5)
C2B 0.034(6) 0.044(7) 0.051(7) -0.004(5) 0.002(5) 0.008(5)
C3B 0.046(7) 0.037(6) 0.038(6) -0.002(5) 0.004(5) -0.001(5)
C4B 0.035(6) 0.034(6) 0.033(6) -0.006(4) -0.001(5) 0.002(5)
C5B 0.028(5) 0.029(5) 0.028(5) 0.001(4) -0.005(4) -0.001(4)
C6B 0.032(6) 0.042(6) 0.026(5) 0.000(4) -0.001(4) 0.003(5)
C7B 0.038(6) 0.048(6) 0.022(5) 0.000(5) -0.003(5) 0.011(5)
C8B 0.041(6) 0.034(5) 0.024(5) -0.002(4) -0.001(5) -0.001(5)
C9B 0.035(6) 0.056(7) 0.023(5) -0.001(5) -0.008(5) 0.000(5)
C10B 0.043(7) 0.034(6) 0.036(6) 0.001(5) -0.003(5) -0.006(5)
C11B 0.037(6) 0.042(7) 0.051(7) 0.000(5) 0.002(5) -0.006(5)
C12B 0.028(6) 0.036(6) 0.050(7) 0.002(5) 0.005(5) -0.008(5)
S1C 0.053(4) 0.063(5) 0.095(5) -0.033(4) 0.009(3) 0.018(3)
S1C' 0.063(3) 0.055(3) 0.068(3) 0.014(2) 0.023(2) -0.011(2)
N1C 0.041(5) 0.027(5) 0.061(6) 0.000(4) 0.005(5) 0.001(4)
N2C 0.063(3) 0.055(3) 0.068(3) 0.014(2) 0.023(2) -0.011(2)
N2C' 0.053(4) 0.063(5) 0.095(5) -0.033(4) 0.009(3) 0.018(3)
N3C 0.025(5) 0.026(4) 0.054(6) -0.002(4) 0.002(4) -0.002(4)
N4C 0.045(6) 0.026(5) 0.078(7) 0.002(5) -0.002(5) -0.003(4)
C1C 0.035(6) 0.028(5) 0.063(8) 0.005(5) 0.010(6) 0.004(5)
C2C 0.040(7) 0.038(6) 0.058(7) 0.003(5) 0.007(6) 0.001(5)
C3C 0.046(7) 0.030(6) 0.060(8) -0.010(5) 0.000(6) 0.004(5)
C4C 0.050(7) 0.028(6) 0.047(7) -0.003(5) 0.003(6) 0.007(5)
C5C 0.020(5) 0.032(5) 0.056(7) 0.000(5) -0.001(5) 0.005(4)
C6C 0.025(5) 0.030(5) 0.055(7) 0.004(5) 0.006(5) 0.009(4)
C7C 0.024(5) 0.025(5) 0.057(7) 0.004(5) 0.002(5) 0.000(4)
C8C 0.031(6) 0.027(5) 0.053(7) 0.001(5) 0.005(5) 0.002(5)
C9C 0.028(6) 0.041(6) 0.064(8) 0.002(6) 0.001(6) -0.007(5)
C10C 0.051(7) 0.034(6) 0.061(8) 0.011(6) 0.004(6) -0.002(5)
C11C 0.050(8) 0.052(8) 0.056(8) -0.006(6) 0.011(6) -0.005(6)
C12C 0.040(6) 0.027(6) 0.064(8) 0.008(5) 0.007(6) 0.000(5)

loop_
_atom_type_symbol
_atom_type_description
_atom_type_scat_dispersion_real
_atom_type_scat_dispersion_imag
_atom_type_scat_source
I I -0.4742 1.8119 'International Tables Vol C Tables 4.2.6.8 and 6.1.1.4'
Br Br -0.2901 2.4595 'International Tables Vol C Tables 4.2.6.8 and 6.1.1.4'
S S 0.1246 0.1234 'International Tables Vol C Tables 4.2.6.8 and 6.1.1.4'
N N 0.0061 0.0033 'International Tables Vol C Tables 4.2.6.8 and 6.1.1.4'
C C 0.0033 0.0016 'International Tables Vol C Tables 4.2.6.8 and 6.1.1.4'
H H 0.0000 0.0000 'International Tables Vol C Tables 4.2.6.8 and 6.1.1.4'

loop_
_geom_angle_atom_site_label_1
_geom_angle_atom_site_label_2
_geom_angle_atom_site_label_3
_geom_angle
Br1 I1 Br2 179.09(4)
Br3 I2 Br4 174.55(5)
Br6 I3 Br5 178.49(5)
S1A' S1A C6A 103.6(5)
S1A S1A' C7A 104.2(5)
C2A N1A C3A 119.1(9)
C6A N3A C7A 109.7(8)
C10A N4A C11A 120.9(9)
C2A C1A C5A 118.7(9)
N1A C2A C1A 122.3(10)
N1A C3A C4A 120.8(10)
C5A C4A C3A 120.1(10)
C4A C5A C1A 118.8(9)
C4A C5A C6A 122.3(9)
C1A C5A C6A 118.8(9)
N3A C6A C5A 123.2(9)
N3A C6A S1A 111.4(7)
C5A C6A S1A 125.4(8)
N3A C7A C8A 122.8(9)
N3A C7A S1A' 111.0(8)
C8A C7A S1A' 126.2(8)
C9A C8A C12A 117.8(9)
C9A C8A C7A 122.5(9)
C12A C8A C7A 119.7(9)
C8A C9A C10A 121.0(10)
N4A C10A C9A 119.5(9)
N4A C11A C12A 120.6(10)
C11A C12A C8A 120.0(9)
S1B' S1B C6B 103.2(5)
S1B S1B' C7B 106.4(5)
C2B N1B C3B 120.0(9)
C7B N3B C6B 106.8(8)
C11B N4B C10B 120.6(9)
C2B C1B C5B 120.8(9)
N1B C2B C1B 121.1(10)
N1B C3B C4B 120.6(10)
C5B C4B C3B 119.3(10)
C1B C5B C4B 118.2(9)
C1B C5B C6B 121.1(9)
C4B C5B C6B 120.6(9)
N3B C6B C5B 120.9(9)
N3B C6B S1B 111.4(7)
C5B C6B S1B 127.6(8)
N3B C7B C8B 120.5(9)
N3B C7B S1B' 112.2(8)
C8B C7B S1B' 127.3(9)
C12B C8B C9B 118.4(9)
C12B C8B C7B 121.2(9)
C9B C8B C7B 120.4(9)
C10B C9B C8B 119.7(10)
N4B C10B C9B 120.1(9)
N4B C11B C12B 122.3(10)
C8B C12B C11B 118.9(9)
S1C' S1C C6C 101.5(5)
S1C S1C' C7C 105.4(5)
C2C N1C C3C 118.2(9)
C7C N3C C6C 108.4(9)
C11C N4C C10C 117.6(9)
C2C C1C C5C 118.8(10)
N1C C2C C1C 122.9(11)
C4C C3C N1C 121.8(10)
C3C C4C C5C 120.0(11)
C4C C5C C1C 118.2(10)
C4C C5C C6C 120.9(10)
C1C C5C C6C 120.9(9)
N3C C6C C5C 123.1(10)
N3C C6C S1C 113.0(8)
C5C C6C S1C 123.8(8)
N3C C7C C8C 122.5(10)
N3C C7C S1C' 111.3(7)
C8C C7C S1C' 126.2(8)
C9C C8C C12C 119.9(10)
C9C C8C C7C 120.1(10)
C12C C8C C7C 119.9(9)
C8C C9C C10C 119.0(11)
N4C C10C C9C 121.3(10)
N4C C11C C12C 122.9(11)
C11C C12C C8C 119.2(10)

loop_
_geom_bond_atom_site_label_1
_geom_bond_atom_site_label_2
_geom_bond_distance
I1 Br1 2.7171(13)
I1 Br2 2.7610(14)
I2 Br3 2.7125(14)
I2 Br4 2.7382(14)
I3 Br6 2.7468(11)
I3 Br5 2.8052(13)
S1A S1A' 1.403(7)
S1A C6A 1.661(11)
S1A' C7A 1.648(12)
N1A C2A 1.338(12)
N1A C3A 1.352(13)
N3A C6A 1.334(12)
N3A C7A 1.356(12)
N4A C10A 1.350(13)
N4A C11A 1.359(13)
C1A C2A 1.382(13)
C1A C5A 1.387(13)
C3A C4A 1.383(14)
C4A C5A 1.372(13)
C5A C6A 1.460(13)
C7A C8A 1.440(13)
C8A C9A 1.387(14)
C8A C12A 1.396(13)
C9A C10A 1.392(14)
C11A C12A 1.378(13)
S1B S1B' 1.329(7)
S1B C6B 1.663(11)
S1B' C7B 1.632(11)
N1B C2B 1.332(12)
N1B C3B 1.357(13)
N3B C7B 1.333(13)
N3B C6B 1.371(12)
N4B C11B 1.341(13)
N4B C10B 1.344(13)
C1B C2B 1.368(14)
C1B C5B 1.377(13)
C3B C4B 1.394(13)
C4B C5B 1.385(13)
C5B C6B 1.468(13)
C7B C8B 1.477(14)
C8B C12B 1.387(14)
C8B C9B 1.413(14)
C9B C10B 1.406(14)
C11B C12B 1.394(14)
S1C S1C' 1.405(7)
S1C C6C 1.643(12)
S1C' C7C 1.632(12)
N1C C2C 1.329(13)
N1C C3C 1.357(13)
N3C C7C 1.335(12)
N3C C6C 1.344(12)
N4C C11C 1.356(14)
N4C C10C 1.370(14)
C1C C2C 1.359(14)
C1C C5C 1.390(14)
C3C C4C 1.348(14)
C4C C5C 1.380(14)
C5C C6C 1.486(14)
C7C C8C 1.458(13)
C8C C9C 1.367(14)
C8C C12C 1.381(14)
C9C C10C 1.415(15)
C11C C12C 1.380(14)
